data_4324534
loop_
_publ_author_name
'Lorenzo Ferro'
'Peter B. Hitchcock'
'Martyn P. Coles'
'Hazel Cox'
'J. Robin Fulton'

_publ_section_title
;
 Activation of Carbon Dioxide by Divalent Tin Alkoxides Complexes
;
_journal_name_full 'Inorganic Chemistry'
_journal_page_first 1879
_journal_page_last 1888
_journal_paper_doi 10.1021/ic102273n
_journal_volume 50
_journal_year 2011
_chemical_compound_source 'synthesis as described'
_chemical_formula_moiety 'C33 H41 F9 N2 O Sn'
_chemical_formula_sum 'C33 H41 F9 N2 O Sn'
_chemical_formula_weight 771.37
_chemical_name_systematic
;
 ?
;
_space_group_IT_number 11
_symmetry_cell_setting monoclinic
_symmetry_Int_Tables_number 11
_symmetry_space_group_name_Hall '-P 2yb'
_symmetry_space_group_name_H-M 'P 1 21/m 1'
_atom_sites_solution_hydrogens geom
_atom_sites_solution_primary direct
_atom_sites_solution_secondary difmap
_audit_conform_dict_location ftp://ftp.iucr.org/pub/cif_core.dic
_audit_conform_dict_name cif_core.dic
_audit_conform_dict_version 2.2
_audit_creation_date 2009-10-28T08:22:56-00:00
_audit_creation_method 'WinGX routine CIF_UPDATE'
_cell_angle_alpha 90
_cell_angle_beta 113.349(1)
_cell_angle_gamma 90
_cell_formula_units_Z 2
_cell_length_a 8.9128(2)
_cell_length_b 19.8833(5)
_cell_length_c 10.4482(2)
_cell_measurement_reflns_used 16166
_cell_measurement_temperature 173(2)
_cell_measurement_theta_max 27.103
_cell_measurement_theta_min 3.395
_cell_measurement_wavelength 0.71073
_cell_volume 1699.96(7)
_computing_cell_refinement 'HKL Scalepack (Otwinowski & Minor 1997)'
_computing_data_collection 'Collect (Nonius BV, 1997-2000)'
_computing_data_reduction 'HKL Denzo and Scalepack (Otwinowski & Minor 1997)'
_computing_molecular_graphics 'Ortep-3 for Windows (Farrugia, 1997)'
_computing_publication_material 'WinGX publication routines (Farrugia, 1999)'
_computing_structure_refinement 'SHELXL-97 (Sheldrick, 1997)'
_computing_structure_solution 'SHELXS-86 (Sheldrick, 1986)'
_diffrn_ambient_temperature 173(2)
_diffrn_detector 'CCD plate'
_diffrn_measured_fraction_theta_full 0.996
_diffrn_measured_fraction_theta_max 0.996
_diffrn_measurement_device '95mm CCD camera on \k-goniostat'
_diffrn_measurement_device_type KappaCCD
_diffrn_measurement_method 'CCD rotation images, thick slices'
_diffrn_orient_matrix_type 'by Nonius Collect from scalepack cell'
_diffrn_orient_matrix_UB_11 -0.121881
_diffrn_orient_matrix_UB_12 0.34539E-2
_diffrn_orient_matrix_UB_13 -0.43529E-1
_diffrn_orient_matrix_UB_21 0.41898E-2
_diffrn_orient_matrix_UB_22 0.370457E-1
_diffrn_orient_matrix_UB_23 0.660658E-1
_diffrn_orient_matrix_UB_31 0.78534E-2
_diffrn_orient_matrix_UB_32 0.338396E-1
_diffrn_orient_matrix_UB_33 -0.678823E-1
_diffrn_radiation_monochromator graphite
_diffrn_radiation_probe x-ray
_diffrn_radiation_type MoK\a
_diffrn_radiation_wavelength 0.7107
_diffrn_reflns_av_R_equivalents 0.0626
_diffrn_reflns_av_unetI/netI 0.0333
_diffrn_reflns_limit_h_max 11
_diffrn_reflns_limit_h_min -11
_diffrn_reflns_limit_k_max 25
_diffrn_reflns_limit_k_min -25
_diffrn_reflns_limit_l_max 13
_diffrn_reflns_limit_l_min -13
_diffrn_reflns_number 27173
_diffrn_reflns_theta_full 27.11
_diffrn_reflns_theta_max 27.11
_diffrn_reflns_theta_min 3.74
_diffrn_source 'Enraf Nonius FR590'
_exptl_absorpt_coefficient_mu 0.829
_exptl_absorpt_correction_T_max 0.9733
_exptl_absorpt_correction_T_min 0.8682
_exptl_absorpt_correction_type multi-scan
_exptl_absorpt_process_details
;
        [c.f. r.h. blessing, acta cryst. (1995), a51, 33-38]
;
_exptl_crystal_colour Yellow
_exptl_crystal_density_diffrn 1.507
_exptl_crystal_description Tabular
_exptl_crystal_F_000 784
_exptl_crystal_size_max 0.16
_exptl_crystal_size_mid 0.08
_exptl_crystal_size_min 0.06
_refine_diff_density_max 0.357
_refine_diff_density_min -0.349
_refine_diff_density_rms 0.067
_refine_ls_extinction_method none
_refine_ls_goodness_of_fit_ref 1.023
_refine_ls_hydrogen_treatment constr
_refine_ls_matrix_type full
_refine_ls_number_parameters 263
_refine_ls_number_reflns 3861
_refine_ls_number_restraints 0
_refine_ls_restrained_S_all 1.023
_refine_ls_R_factor_all 0.035
_refine_ls_R_factor_gt 0.0276
_refine_ls_shift/su_max 0.002
_refine_ls_shift/su_mean 0
_refine_ls_structure_factor_coef Fsqd
_refine_ls_weighting_details 'calc w=1/[\s^2^(Fo^2^)+(0.0214P)^2^+1.5220P] where P=(Fo^2^+2Fc^2^)/3'
_refine_ls_weighting_scheme calc
_refine_ls_wR_factor_gt 0.059
_refine_ls_wR_factor_ref 0.0615
_reflns_number_gt 3446
_reflns_number_total 3861
_reflns_threshold_expression >2sigma(I)
_cod_data_source_file ic102273n_si_001_3.cif
_cod_data_source_block (2d)-oct809
_cod_original_sg_symbol_H-M 'P 21/m'
_cod_database_code 4324534

loop_
_symmetry_equiv_pos_as_xyz
'x, y, z'
'-x, y+1/2, -z'
'-x, -y, -z'
'x, -y-1/2, z'

loop_
_atom_site_label
_atom_site_type_symbol
_atom_site_fract_x
_atom_site_fract_y
_atom_site_fract_z
_atom_site_U_iso_or_equiv
_atom_site_adp_type
_atom_site_occupancy
_atom_site_symmetry_multiplicity
_atom_site_calc_flag
_atom_site_refinement_flags
Sn Sn 1.05021(2) 0.25 0.32017(2) 0.01847(7) Uani 1 2 d S
F1 F 0.925(3) 0.3504(12) 0.5265(18) 0.056(3) Uani 0.5 1 d P
F2 F 1.0386(4) 0.2654(5) 0.6357(3) 0.066(3) Uani 0.5 1 d P
F3 F 0.8287(13) 0.3072(5) 0.6585(9) 0.064(2) Uani 0.5 1 d P
F4 F 0.5414(3) 0.25 0.4974(3) 0.0666(8) Uani 1 2 d S
F5 F 0.5047(2) 0.25 0.2823(2) 0.0515(6) Uani 1 2 d S
F6 F 0.5934(6) 0.3386(2) 0.3905(5) 0.0589(11) Uani 0.5 1 d P
F7 F 0.6744(6) 0.1371(2) 0.4151(5) 0.0553(11) Uani 0.5 1 d P
F8 F 0.7939(13) 0.1688(4) 0.6255(9) 0.0557(18) Uani 0.5 1 d P
F9 F 0.933(3) 0.1460(11) 0.4961(16) 0.048(2) Uani 0.5 1 d P
O O 0.8188(2) 0.25 0.3309(2) 0.0236(4) Uani 1 2 d S
N N 0.97803(19) 0.32315(8) 0.15049(16) 0.0173(3) Uani 1 1 d .
C1 C 1.0226(2) 0.31332(10) 0.0442(2) 0.0190(4) Uani 1 1 d .
C2 C 1.0579(3) 0.25 0.0049(3) 0.0215(6) Uani 1 2 d S
H2 H 1.113 0.25 -0.0565 0.026 Uiso 1 2 calc SR
C3 C 1.0364(3) 0.37335(11) -0.0391(2) 0.0262(5) Uani 1 1 d .
H3C H 1.1286 0.4015 0.0189 0.039 Uiso 1 1 calc R
H3B H 0.9353 0.3997 -0.0694 0.039 Uiso 1 1 calc R
H3A H 1.0543 0.3579 -0.121 0.039 Uiso 1 1 calc R
C4 C 0.9257(2) 0.38833(10) 0.1764(2) 0.0197(4) Uani 1 1 d .
C5 C 0.7570(3) 0.40182(11) 0.1233(2) 0.0249(5) Uani 1 1 d .
C6 C 0.7080(3) 0.46402(12) 0.1550(3) 0.0322(5) Uani 1 1 d .
H6 H 0.5949 0.4749 0.1189 0.039 Uiso 1 1 calc R
C7 C 0.8203(3) 0.51022(12) 0.2378(3) 0.0358(6) Uani 1 1 d .
H7 H 0.784 0.5521 0.2586 0.043 Uiso 1 1 calc R
C8 C 0.9843(3) 0.49586(12) 0.2899(2) 0.0327(5) Uani 1 1 d .
H8 H 1.0602 0.528 0.3473 0.039 Uiso 1 1 calc R
C9 C 1.0418(3) 0.43482(11) 0.2603(2) 0.0240(4) Uani 1 1 d .
C10 C 0.6325(3) 0.35064(12) 0.0351(3) 0.0316(5) Uani 1 1 d .
H10 H 0.6746 0.305 0.0723 0.038 Uiso 1 1 calc R
C11 C 0.4650(3) 0.35866(15) 0.0417(3) 0.0467(7) Uani 1 1 d .
H11C H 0.4761 0.3535 0.1383 0.07 Uiso 1 1 calc R
H11B H 0.3904 0.3242 -0.0166 0.07 Uiso 1 1 calc R
H11A H 0.4212 0.4034 0.0076 0.07 Uiso 1 1 calc R
C12 C 0.6088(3) 0.35227(17) -0.1175(3) 0.0530(8) Uani 1 1 d .
H12C H 0.5699 0.3969 -0.1565 0.079 Uiso 1 1 calc R
H12B H 0.5281 0.3183 -0.1696 0.079 Uiso 1 1 calc R
H12A H 0.7131 0.3427 -0.1247 0.079 Uiso 1 1 calc R
C13 C 1.2252(3) 0.42201(11) 0.3187(2) 0.0284(5) Uani 1 1 d .
H13 H 1.2441 0.3784 0.2797 0.034 Uiso 1 1 calc R
C14 C 1.2960(3) 0.41582(14) 0.4778(3) 0.0419(6) Uani 1 1 d .
H14C H 1.2765 0.4577 0.5183 0.063 Uiso 1 1 calc R
H14B H 1.4138 0.4074 0.5123 0.063 Uiso 1 1 calc R
H14A H 1.243 0.3784 0.5046 0.063 Uiso 1 1 calc R
C15 C 1.3159(3) 0.47753(13) 0.2754(3) 0.0410(6) Uani 1 1 d .
H15C H 1.2748 0.4794 0.1735 0.061 Uiso 1 1 calc R
H15B H 1.4332 0.4676 0.314 0.061 Uiso 1 1 calc R
H15A H 1.2974 0.521 0.3111 0.061 Uiso 1 1 calc R
C16 C 0.7819(4) 0.25 0.4454(3) 0.0269(7) Uani 1 2 d S
C17 C 0.8918(8) 0.2945(3) 0.5635(6) 0.0471(14) Uani 0.5 1 d P
C18 C 0.6021(6) 0.2723(3) 0.4027(5) 0.0410(14) Uani 0.5 1 d P
C19 C 0.7952(8) 0.1744(3) 0.4989(6) 0.0407(12) Uani 0.5 1 d P

loop_
_atom_site_aniso_label
_atom_site_aniso_U_11
_atom_site_aniso_U_22
_atom_site_aniso_U_33
_atom_site_aniso_U_23
_atom_site_aniso_U_13
_atom_site_aniso_U_12
Sn 0.01926(10) 0.01775(11) 0.01686(10) 0 0.00552(7) 0
F1 0.082(5) 0.058(4) 0.047(6) -0.027(5) 0.046(4) -0.027(3)
F2 0.0422(15) 0.118(9) 0.0293(13) -0.016(2) 0.0059(11) -0.009(2)
F3 0.073(5) 0.092(7) 0.039(4) -0.028(3) 0.035(4) -0.007(4)
F4 0.0499(14) 0.109(2) 0.0590(15) 0 0.0406(13) 0
F5 0.0303(11) 0.0754(17) 0.0438(13) 0 0.0095(10) 0
F6 0.063(3) 0.044(3) 0.076(3) -0.001(2) 0.035(3) 0.022(2)
F7 0.071(3) 0.036(2) 0.068(3) 0.002(2) 0.037(3) -0.015(2)
F8 0.075(5) 0.066(5) 0.037(4) 0.019(3) 0.034(3) 0.005(3)
F9 0.070(3) 0.047(3) 0.046(6) 0.027(4) 0.043(5) 0.031(2)
O 0.0269(11) 0.0275(12) 0.0198(10) 0 0.0127(9) 0
N 0.0175(8) 0.0144(8) 0.0206(8) 0.0007(7) 0.0084(7) -0.0005(6)
C1 0.0141(9) 0.0230(11) 0.0185(10) 0.0026(8) 0.0050(8) -0.0025(8)
C2 0.0211(14) 0.0275(16) 0.0187(14) 0 0.0109(12) 0
C3 0.0291(11) 0.0250(11) 0.0284(11) 0.0060(9) 0.0155(9) -0.0024(9)
C4 0.0245(10) 0.0150(9) 0.0233(10) 0.0045(8) 0.0134(9) 0.0031(8)
C5 0.0260(11) 0.0215(11) 0.0304(11) 0.0091(9) 0.0147(9) 0.0030(9)
C6 0.0331(12) 0.0287(13) 0.0419(13) 0.0114(11) 0.0224(11) 0.0116(10)
C7 0.0516(15) 0.0200(12) 0.0467(15) 0.0042(10) 0.0310(13) 0.0106(11)
C8 0.0452(14) 0.0202(11) 0.0367(13) -0.0042(10) 0.0206(11) -0.0028(10)
C9 0.0306(11) 0.0187(10) 0.0264(11) -0.0005(9) 0.0152(9) -0.0021(9)
C10 0.0204(10) 0.0253(12) 0.0454(14) 0.0089(10) 0.0090(10) 0.0036(9)
C11 0.0271(13) 0.0501(17) 0.0614(18) 0.0174(14) 0.0160(12) 0.0022(12)
C12 0.0383(15) 0.070(2) 0.0470(16) -0.0116(15) 0.0131(13) -0.0144(14)
C13 0.0258(11) 0.0237(12) 0.0339(12) -0.0070(10) 0.0099(10) -0.0064(9)
C14 0.0371(14) 0.0473(16) 0.0344(13) -0.0062(12) 0.0070(11) -0.0077(12)
C15 0.0392(14) 0.0333(14) 0.0553(16) -0.0105(12) 0.0238(13) -0.0145(11)
C16 0.0293(16) 0.0317(18) 0.0229(15) 0 0.0138(13) 0
C17 0.057(4) 0.059(4) 0.036(3) -0.014(3) 0.030(3) -0.010(3)
C18 0.039(3) 0.052(4) 0.040(3) -0.001(2) 0.024(2) 0.007(2)
C19 0.047(3) 0.044(3) 0.040(3) 0.011(3) 0.027(3) 0.004(3)

loop_
_atom_type_symbol
_atom_type_description
_atom_type_scat_dispersion_real
_atom_type_scat_dispersion_imag
_atom_type_scat_source
C C 0.0033 0.0016 'International Tables Vol C Tables 4.2.6.8 and 6.1.1.4'
H H 0 0 'International Tables Vol C Tables 4.2.6.8 and 6.1.1.4'
F F 0.0171 0.0103 'International Tables Vol C Tables 4.2.6.8 and 6.1.1.4'
N N 0.0061 0.0033 'International Tables Vol C Tables 4.2.6.8 and 6.1.1.4'
O O 0.0106 0.006 'International Tables Vol C Tables 4.2.6.8 and 6.1.1.4'
Sn Sn -0.6537 1.4246 'International Tables Vol C Tables 4.2.6.8 and 6.1.1.4'

loop_
_geom_angle_atom_site_label_1
_geom_angle_atom_site_label_2
_geom_angle_atom_site_label_3
_geom_angle
_geom_angle_site_symmetry_1
O Sn N 93.65(6) .
N Sn N 83.53(8) 4_565
C16 O Sn 128.97(18) .
C1 N C4 120.96(16) .
C1 N Sn 119.29(13) .
C4 N Sn 117.41(12) .
N C1 C2 123.51(19) .
N C1 C3 118.88(18) .
C2 C1 C3 117.61(18) .
C1 C2 C1 128.5(2) 4_565
C1 C2 H2 115.8 .
C1 C3 H3C 109.5 .
C1 C3 H3B 109.5 .
H3C C3 H3B 109.5 .
C1 C3 H3A 109.5 .
H3C C3 H3A 109.5 .
H3B C3 H3A 109.5 .
C9 C4 C5 121.86(19) .
C9 C4 N 119.78(18) .
C5 C4 N 118.24(18) .
C6 C5 C4 117.5(2) .
C6 C5 C10 121.1(2) .
C4 C5 C10 121.41(19) .
C7 C6 C5 121.4(2) .
C7 C6 H6 119.3 .
C5 C6 H6 119.3 .
C8 C7 C6 120.3(2) .
C8 C7 H7 119.9 .
C6 C7 H7 119.9 .
C7 C8 C9 121.2(2) .
C7 C8 H8 119.4 .
C9 C8 H8 119.4 .
C8 C9 C4 117.7(2) .
C8 C9 C13 119.0(2) .
C4 C9 C13 123.22(19) .
C5 C10 C12 112.7(2) .
C5 C10 C11 113.2(2) .
C12 C10 C11 108.2(2) .
C5 C10 H10 107.5 .
C12 C10 H10 107.5 .
C11 C10 H10 107.5 .
C10 C11 H11C 109.5 .
C10 C11 H11B 109.5 .
H11C C11 H11B 109.5 .
C10 C11 H11A 109.5 .
H11C C11 H11A 109.5 .
H11B C11 H11A 109.5 .
C10 C12 H12C 109.5 .
C10 C12 H12B 109.5 .
H12C C12 H12B 109.5 .
C10 C12 H12A 109.5 .
H12C C12 H12A 109.5 .
H12B C12 H12A 109.5 .
C9 C13 C14 111.29(19) .
C9 C13 C15 111.6(2) .
C14 C13 C15 109.80(19) .
C9 C13 H13 108 .
C14 C13 H13 108 .
C15 C13 H13 108 .
C13 C14 H14C 109.5 .
C13 C14 H14B 109.5 .
H14C C14 H14B 109.5 .
C13 C14 H14A 109.5 .
H14C C14 H14A 109.5 .
H14B C14 H14A 109.5 .
C13 C15 H15C 109.5 .
C13 C15 H15B 109.5 .
H15C C15 H15B 109.5 .
C13 C15 H15A 109.5 .
H15C C15 H15A 109.5 .
H15B C15 H15A 109.5 .
O C16 C17 114.3(3) .
O C16 C18 109.3(3) .
C17 C16 C18 109.1(3) .
O C16 C19 107.4(2) .
C17 C16 C19 109.3(4) .
C18 C16 C19 107.2(3) .
F1 C17 F3 106.2(10) .
F1 C17 F2 104.9(13) .
F3 C17 F2 105.3(6) .
F1 C17 C16 114.9(10) .
F3 C17 C16 112.7(7) .
F2 C17 C16 112.0(5) .
F5 C18 F6 104.9(4) .
F5 C18 F4 106.6(4) .
F6 C18 F4 111.5(4) .
F5 C18 C16 113.7(3) .
F6 C18 C16 109.1(4) .
F4 C18 C16 110.9(4) .
F7 C19 F8 106.7(6) .
F7 C19 F9 105.1(11) .
F8 C19 F9 110.4(9) .
F7 C19 C16 111.8(4) .
F8 C19 C16 113.5(6) .
F9 C19 C16 109.0(9) .

loop_
_geom_bond_atom_site_label_1
_geom_bond_atom_site_label_2
_geom_bond_distance
Sn O 2.110(2)
Sn N 2.1837(16)
F1 C17 1.25(2)
F2 C17 1.354(8)
F3 C17 1.345(11)
F4 C18 1.376(5)
F5 C18 1.291(5)
F6 C18 1.322(7)
F7 C19 1.315(8)
F8 C19 1.332(11)
F9 C19 1.36(2)
O C16 1.360(3)
N C1 1.334(2)
N C4 1.439(2)
C1 C2 1.398(2)
C1 C3 1.511(3)
C2 H2 0.95
C3 H3C 0.98
C3 H3B 0.98
C3 H3A 0.98
C4 C9 1.405(3)
C4 C5 1.407(3)
C5 C6 1.394(3)
C5 C10 1.519(3)
C6 C7 1.381(4)
C6 H6 0.95
C7 C8 1.372(3)
C7 H7 0.95
C8 C9 1.399(3)
C8 H8 0.95
C9 C13 1.523(3)
C10 C12 1.524(4)
C10 C11 1.530(3)
C10 H10 1
C11 H11C 0.98
C11 H11B 0.98
C11 H11A 0.98
C12 H12C 0.98
C12 H12B 0.98
C12 H12A 0.98
C13 C14 1.531(3)
C13 C15 1.538(3)
C13 H13 1
C14 H14C 0.98
C14 H14B 0.98
C14 H14A 0.98
C15 H15C 0.98
C15 H15B 0.98
C15 H15A 0.98
C16 C17 1.518(6)
C16 C18 1.549(5)
C16 C19 1.592(6)
